data_7018747
loop_
_publ_author_name
'Peng, Yan'
'Tian, Chong-Bin'
'Zhang, Hua-Bin'
'Li, Zhi-Hua'
'Lin, Ping'
'Du, Shao-Wu'

_publ_section_title
;
 Synthesis, structure and magnetic study of a novel mixed-valent
 Co(II)(10)Co(III)(4) shield constructed by mixed pyridine-alcoholate
 ligands.
;
_journal_issue 16
_journal_name_full 'Dalton transactions (Cambridge, England : 2003)'
_journal_page_first 4740
_journal_page_last 4743
_journal_paper_doi 10.1039/c2dt12487d
_journal_volume 41
_journal_year 2012
_chemical_formula_sum 'C90 H94 Co14 N14 O28'
_chemical_formula_weight 2644.81
_chemical_name_systematic
;
?
;
_space_group_IT_number 2
_symmetry_cell_setting triclinic
_symmetry_space_group_name_Hall '-P 1'
_symmetry_space_group_name_H-M 'P -1'
_atom_sites_solution_hydrogens geom
_atom_sites_solution_primary direct
_atom_sites_solution_secondary difmap
_audit_creation_method SHELXL-97
_cell_angle_alpha 66.38(2)
_cell_angle_beta 69.34(3)
_cell_angle_gamma 72.11(3)
_cell_formula_units_Z 1
_cell_length_a 12.995(5)
_cell_length_b 17.454(7)
_cell_length_c 17.839(8)
_cell_measurement_reflns_used 7451
_cell_measurement_temperature 293(2)
_cell_measurement_theta_max 24.00
_cell_measurement_theta_min 2.70
_cell_volume 3403(3)
_computing_cell_refinement 'Siemens SMART'
_computing_data_collection 'Siemens SMART'
_computing_data_reduction 'Siemens XPREP'
_computing_structure_refinement 'Siemens SHELXTL'
_computing_structure_solution 'Siemens SHELXTL'
_diffrn_ambient_temperature 293(2)
_diffrn_measured_fraction_theta_full 0.956
_diffrn_measured_fraction_theta_max 0.956
_diffrn_measurement_device_type 'Mercury70 (2x2 bin mode)'
_diffrn_measurement_method CCD_Profile_fitting
_diffrn_radiation_monochromator graphite
_diffrn_radiation_source 'fine-focus sealed tube'
_diffrn_radiation_type MoK\a
_diffrn_radiation_wavelength 0.71073
_diffrn_reflns_av_R_equivalents 0.0295
_diffrn_reflns_av_sigmaI/netI 0.0445
_diffrn_reflns_limit_h_max 14
_diffrn_reflns_limit_h_min -14
_diffrn_reflns_limit_k_max 19
_diffrn_reflns_limit_k_min -19
_diffrn_reflns_limit_l_max 20
_diffrn_reflns_limit_l_min -20
_diffrn_reflns_number 19385
_diffrn_reflns_theta_full 24.00
_diffrn_reflns_theta_max 24.00
_diffrn_reflns_theta_min 2.70
_diffrn_standards_decay_% none
_diffrn_standards_interval_count none
_diffrn_standards_interval_time none
_diffrn_standards_number none
_exptl_absorpt_coefficient_mu 1.717
_exptl_absorpt_correction_T_max 1.0000
_exptl_absorpt_correction_T_min 0.6418
_exptl_absorpt_correction_type multi-scan
_exptl_absorpt_process_details 'Sphere (Rigaku Crystalclear)'
_exptl_crystal_colour red-brown
_exptl_crystal_density_diffrn 1.290
_exptl_crystal_density_method 'not measured'
_exptl_crystal_description prism
_exptl_crystal_F_000 1334
_exptl_crystal_size_max .20
_exptl_crystal_size_mid .14
_exptl_crystal_size_min .09
_platon_squeeze_details ' ?'
_refine_diff_density_max 2.063
_refine_diff_density_min -0.521
_refine_diff_density_rms 0.096
_refine_ls_extinction_method none
_refine_ls_goodness_of_fit_ref 1.016
_refine_ls_hydrogen_treatment constr
_refine_ls_matrix_type full
_refine_ls_number_parameters 667
_refine_ls_number_reflns 10202
_refine_ls_number_restraints 0
_refine_ls_restrained_S_all 1.016
_refine_ls_R_factor_gt 0.0593
_refine_ls_shift/su_max 0.000
_refine_ls_shift/su_mean 0.000
_refine_ls_structure_factor_coef Fsqd
_refine_ls_weighting_details 'calc w=1/[\s^2^(Fo^2^)+(0.1249P)^2^+0.0000P] where P=(Fo^2^+2Fc^2^)/3'
_refine_ls_weighting_scheme calc
_refine_ls_wR_factor_gt 0.1740
_refine_ls_wR_factor_ref 0.1882
_reflns_number_gt 7759
_reflns_number_total 10202
_reflns_threshold_expression >2sigma(I)
_cod_data_source_file c2dt12487d.txt
_cod_data_source_block complex1
_cod_depositor_comments
;
The following automatic conversions were performed:

'_exptl_absorpt_correction_type' value 'Multi-scan' changed to
'multi-scan' according to
/home/saulius/struct/CIF-dictionaries/cif_core.dic dictionary named
'cif_core.dic' version 2.4.1 from 2010-06-29.

Automatic conversion script
Id: cif_fix_values 1715 2011-07-08 13:25:40Z adriana 
;
_cod_original_cell_volume 3403(2)
_cod_original_sg_symbol_H-M P-1
_cod_database_code 7018747
_refine_ls_r_factor_ref 0.0710

loop_
_symmetry_equiv_pos_as_xyz
'x, y, z'
'-x, -y, -z'

loop_
_atom_site_label
_atom_site_type_symbol
_atom_site_fract_x
_atom_site_fract_y
_atom_site_fract_z
_atom_site_U_iso_or_equiv
_atom_site_adp_type
_atom_site_occupancy
_atom_site_symmetry_multiplicity
_atom_site_calc_flag
_atom_site_refinement_flags
Co1 Co 0.24057(5) -0.24525(4) -0.04334(4) 0.0477(2) Uani 1 1 d .
Co2 Co 0.15256(5) -0.23569(3) 0.14149(4) 0.0441(2) Uani 1 1 d .
Co3 Co 0.04243(5) -0.22304(4) 0.32610(4) 0.0479(2) Uani 1 1 d .
Co4 Co -0.17020(6) -0.07748(4) 0.34929(4) 0.0496(2) Uani 1 1 d .
Co5 Co -0.20869(5) 0.08953(4) 0.20213(4) 0.0491(2) Uani 1 1 d .
Co6 Co 0.08315(5) -0.08114(3) -0.01358(3) 0.04185(19) Uani 1 1 d .
Co7 Co -0.02948(5) -0.07172(3) 0.16731(3) 0.04260(19) Uani 1 1 d .
C1 C 0.0354(5) -0.2158(3) -0.0726(4) 0.0682(14) Uani 1 1 d .
H1A H -0.0105 -0.1804 -0.1115 0.082 Uiso 1 1 calc R
H1B H -0.0134 -0.2333 -0.0158 0.082 Uiso 1 1 calc R
C2 C 0.1051(5) -0.2925(3) -0.0976(3) 0.0659(14) Uani 1 1 d .
C3 C 0.0676(6) -0.3394(4) -0.1250(4) 0.0878(18) Uani 1 1 d .
H3A H -0.0058 -0.3235 -0.1292 0.105 Uiso 1 1 calc R
C4 C 0.1343(8) -0.4074(4) -0.1457(5) 0.100(2) Uani 1 1 d .
H4A H 0.1078 -0.4390 -0.1638 0.120 Uiso 1 1 calc R
C5 C 0.2400(7) -0.4289(4) -0.1399(4) 0.091(2) Uani 1 1 d .
H5A H 0.2875 -0.4760 -0.1540 0.109 Uiso 1 1 calc R
C6 C 0.2794(6) -0.3814(3) -0.1128(3) 0.0721(16) Uani 1 1 d .
H6A H 0.3537 -0.3954 -0.1108 0.087 Uiso 1 1 calc R
C7 C 0.4402(4) -0.2120(3) -0.1659(3) 0.0674(15) Uani 1 1 d .
H7A H 0.4784 -0.1670 -0.1775 0.081 Uiso 1 1 calc R
H7B H 0.4653 -0.2292 -0.2159 0.081 Uiso 1 1 calc R
C8 C 0.4697(4) -0.2872(3) -0.0914(3) 0.0616(13) Uani 1 1 d .
C9 C 0.5718(5) -0.3327(4) -0.0808(4) 0.0743(16) Uani 1 1 d .
H9A H 0.6370 -0.3180 -0.1218 0.089 Uiso 1 1 calc R
C10 C 0.5771(5) -0.4034(4) -0.0057(4) 0.0745(16) Uani 1 1 d .
H10A H 0.6466 -0.4337 0.0034 0.089 Uiso 1 1 calc R
C11 C 0.4836(5) -0.4275(3) 0.0526(4) 0.0700(16) Uani 1 1 d .
H11A H 0.4884 -0.4755 0.1003 0.084 Uiso 1 1 calc R
C12 C 0.3781(5) -0.3791(3) 0.0406(3) 0.0574(13) Uani 1 1 d .
C13 C 0.2630(5) -0.3937(3) 0.0928(3) 0.0642(14) Uani 1 1 d .
H13A H 0.2472 -0.4398 0.0839 0.077 Uiso 1 1 calc R
H13B H 0.2591 -0.4104 0.1524 0.077 Uiso 1 1 calc R
C14 C 0.3302(4) -0.1446(3) 0.0091(3) 0.0537(12) Uani 1 1 d .
H14A H 0.3090 -0.0898 0.0178 0.064 Uiso 1 1 calc R
H14B H 0.3817 -0.1386 -0.0468 0.064 Uiso 1 1 calc R
C15 C 0.3872(4) -0.2101(3) 0.0756(3) 0.0589(13) Uani 1 1 d .
C16 C 0.4997(5) -0.2167(4) 0.0680(4) 0.0832(18) Uani 1 1 d .
H16A H 0.5427 -0.1815 0.0206 0.100 Uiso 1 1 calc R
C17 C 0.5448(6) -0.2746(5) 0.1301(5) 0.098(2) Uani 1 1 d .
H17A H 0.6191 -0.2786 0.1271 0.117 Uiso 1 1 calc R
C18 C 0.4816(6) -0.3279(4) 0.1984(5) 0.0850(18) Uani 1 1 d .
H18A H 0.5128 -0.3694 0.2411 0.102 Uiso 1 1 calc R
C19 C 0.3734(5) -0.3191(3) 0.2023(3) 0.0626(13) Uani 1 1 d .
H19A H 0.3307 -0.3556 0.2483 0.075 Uiso 1 1 calc R
C20 C 0.0353(5) -0.3725(3) 0.2932(3) 0.0638(14) Uani 1 1 d .
H20A H 0.0896 -0.4248 0.2923 0.077 Uiso 1 1 calc R
H20B H -0.0123 -0.3631 0.2577 0.077 Uiso 1 1 calc R
C21 C -0.0349(4) -0.3818(3) 0.3824(3) 0.0535(12) Uani 1 1 d .
C22 C -0.0972(5) -0.4454(3) 0.4290(4) 0.0750(16) Uani 1 1 d .
H22A H -0.0992 -0.4829 0.4045 0.090 Uiso 1 1 calc R
C23 C -0.1549(5) -0.4527(4) 0.5103(4) 0.0856(19) Uani 1 1 d .
H23A H -0.1967 -0.4955 0.5422 0.103 Uiso 1 1 calc R
C24 C -0.1518(5) -0.3977(4) 0.5451(4) 0.0813(18) Uani 1 1 d .
H24A H -0.1907 -0.4017 0.6010 0.098 Uiso 1 1 calc R
C25 C -0.0904(5) -0.3368(4) 0.4958(3) 0.0686(15) Uani 1 1 d .
H25A H -0.0881 -0.2992 0.5199 0.082 Uiso 1 1 calc R
C26 C 0.1902(4) -0.1038(3) 0.2116(3) 0.0590(13) Uani 1 1 d .
H26A H 0.1529 -0.0499 0.2213 0.071 Uiso 1 1 calc R
H26B H 0.2451 -0.0921 0.1569 0.071 Uiso 1 1 calc R
C27 C 0.2481(4) -0.1595(3) 0.2793(3) 0.0601(13) Uani 1 1 d .
C28 C 0.3518(5) -0.1459(4) 0.2735(4) 0.0796(17) Uani 1 1 d .
H28A H 0.3845 -0.1032 0.2278 0.096 Uiso 1 1 calc R
C29 C 0.4039(6) -0.1963(5) 0.3359(5) 0.097(2) Uani 1 1 d .
H29A H 0.4723 -0.1882 0.3341 0.117 Uiso 1 1 calc R
C30 C 0.3533(6) -0.2590(5) 0.4012(5) 0.098(2) Uani 1 1 d .
H30A H 0.3877 -0.2935 0.4445 0.117 Uiso 1 1 calc R
C31 C 0.2521(5) -0.2721(4) 0.4042(4) 0.0804(17) Uani 1 1 d .
H31A H 0.2198 -0.3158 0.4487 0.096 Uiso 1 1 calc R
C32 C -0.2110(5) -0.1874(3) 0.2941(3) 0.0623(13) Uani 1 1 d .
H32A H -0.1801 -0.2402 0.2813 0.075 Uiso 1 1 calc R
H32B H -0.2587 -0.1504 0.2569 0.075 Uiso 1 1 calc R
C33 C -0.2779(4) -0.2050(3) 0.3843(3) 0.0625(14) Uani 1 1 d .
C34 C -0.3486(5) -0.2642(4) 0.4261(4) 0.0832(18) Uani 1 1 d .
H34A H -0.3558 -0.2973 0.3990 0.100 Uiso 1 1 calc R
C35 C -0.4075(6) -0.2717(4) 0.5093(5) 0.095(2) Uani 1 1 d .
H35A H -0.4580 -0.3085 0.5382 0.113 Uiso 1 1 calc R
C36 C -0.3923(6) -0.2255(4) 0.5499(4) 0.093(2) Uani 1 1 d .
H36A H -0.4289 -0.2330 0.6067 0.112 Uiso 1 1 calc R
C37 C -0.3229(5) -0.1687(4) 0.5057(3) 0.0774(17) Uani 1 1 d .
H37A H -0.3138 -0.1362 0.5326 0.093 Uiso 1 1 calc R
C38 C -0.0265(6) -0.1088(4) 0.4442(4) 0.0861(19) Uani 1 1 d .
H38A H 0.0385 -0.0823 0.4127 0.103 Uiso 1 1 calc R
H38B H -0.0100 -0.1537 0.4948 0.103 Uiso 1 1 calc R
C39 C -0.1246(5) -0.0442(4) 0.4690(3) 0.0693(15) Uani 1 1 d .
C40 C -0.1478(6) -0.0092(4) 0.5311(4) 0.094(2) Uani 1 1 d .
H40A H -0.0986 -0.0248 0.5643 0.113 Uiso 1 1 calc R
C41 C -0.2477(7) 0.0507(5) 0.5432(4) 0.103(2) Uani 1 1 d .
H41A H -0.2641 0.0760 0.5842 0.123 Uiso 1 1 calc R
C42 C -0.3209(6) 0.0721(4) 0.4958(4) 0.093(2) Uani 1 1 d .
H42A H -0.3868 0.1119 0.5038 0.111 Uiso 1 1 calc R
C43 C -0.2954(5) 0.0335(3) 0.4357(3) 0.0698(15) Uani 1 1 d .
C44 C -0.3656(5) 0.0418(3) 0.3806(3) 0.0670(14) Uani 1 1 d .
H44A H -0.4274 0.0122 0.4150 0.080 Uiso 1 1 calc R
H44B H -0.3966 0.1015 0.3560 0.080 Uiso 1 1 calc R
C45' C -0.1086(10) 0.1429(8) 0.2946(6) 0.080(4) Uani 0.50 1 d P
H45A H -0.1156 0.1818 0.3226 0.120 Uiso 0.50 1 calc PR
H45B H -0.0429 0.1470 0.2476 0.120 Uiso 0.50 1 calc PR
H45C H -0.1025 0.0858 0.3338 0.120 Uiso 0.50 1 calc PR
C45 C -0.2598(12) 0.2208(8) 0.2924(8) 0.085(4) Uani 0.50 1 d P
H45D H -0.2250 0.2385 0.3205 0.127 Uiso 0.50 1 calc PR
H45E H -0.3272 0.2018 0.3310 0.127 Uiso 0.50 1 calc PR
H45F H -0.2778 0.2680 0.2444 0.127 Uiso 0.50 1 calc PR
N1 N 0.2095(4) -0.3155(2) -0.0898(3) 0.0593(11) Uani 1 1 d .
N2 N 0.3765(3) -0.3110(2) -0.0291(3) 0.0544(10) Uani 1 1 d .
N3 N 0.3248(3) -0.2600(2) 0.1426(3) 0.0537(10) Uani 1 1 d .
N4 N -0.0330(4) -0.3267(2) 0.4157(2) 0.0574(10) Uani 1 1 d .
N5 N 0.1991(4) -0.2207(3) 0.3418(3) 0.0604(11) Uani 1 1 d .
N6 N -0.2672(3) -0.1582(3) 0.4244(3) 0.0594(11) Uani 1 1 d .
N7 N -0.2011(4) -0.0223(3) 0.4251(3) 0.0603(11) Uani 1 1 d .
O1 O 0.1115(3) -0.16941(19) -0.0758(2) 0.0471(7) Uani 1 1 d .
O2 O 0.3252(3) -0.18153(19) -0.14860(19) 0.0556(9) Uani 1 1 d .
O3 O 0.1805(3) -0.31816(18) 0.07054(19) 0.0513(8) Uani 1 1 d .
O4 O 0.2330(3) -0.16977(18) 0.01393(19) 0.0448(7) Uani 1 1 d .
O5 O 0.0915(3) -0.30441(19) 0.26036(19) 0.0527(8) Uani 1 1 d .
O6 O 0.1098(3) -0.14347(18) 0.21058(18) 0.0443(7) Uani 1 1 d .
O7 O -0.1224(3) -0.14720(19) 0.28044(19) 0.0508(8) Uani 1 1 d .
O8 O -0.0474(3) -0.1438(2) 0.3949(2) 0.0560(8) Uani 1 1 d .
O9 O -0.2998(3) 0.0065(2) 0.3139(2) 0.0547(8) Uani 1 1 d .
O10 O -0.1942(4) 0.1615(2) 0.2678(2) 0.0769(11) Uani 1 1 d .
O11 O 0.0093(3) -0.15914(18) 0.10457(18) 0.0430(7) Uani 1 1 d .
O12 O -0.0809(3) -0.00138(19) 0.25425(19) 0.0488(8) Uani 1 1 d .
O13 O 0.1708(3) -0.01156(19) -0.13122(19) 0.0447(7) Uani 1 1 d .
O14 O 0.0588(3) 0.00228(19) 0.05148(19) 0.0441(7) Uani 1 1 d .

loop_
_atom_site_aniso_label
_atom_site_aniso_U_11
_atom_site_aniso_U_22
_atom_site_aniso_U_33
_atom_site_aniso_U_23
_atom_site_aniso_U_13
_atom_site_aniso_U_12
Co1 0.0552(4) 0.0354(3) 0.0472(4) -0.0170(3) -0.0115(3) 0.0008(3)
Co2 0.0472(4) 0.0361(3) 0.0439(4) -0.0133(3) -0.0119(3) -0.0013(3)
Co3 0.0579(4) 0.0398(4) 0.0441(4) -0.0135(3) -0.0163(3) -0.0039(3)
Co4 0.0552(4) 0.0447(4) 0.0415(4) -0.0157(3) -0.0108(3) -0.0001(3)
Co5 0.0573(5) 0.0389(4) 0.0438(4) -0.0165(3) -0.0114(3) 0.0021(3)
Co6 0.0472(4) 0.0339(3) 0.0405(4) -0.0145(3) -0.0115(3) 0.0004(3)
Co7 0.0464(4) 0.0362(3) 0.0399(4) -0.0136(3) -0.0115(3) 0.0008(3)
C1 0.067(4) 0.071(3) 0.075(4) -0.035(3) -0.010(3) -0.019(3)
C2 0.081(4) 0.057(3) 0.063(3) -0.029(2) -0.009(3) -0.017(3)
C3 0.102(5) 0.090(4) 0.093(4) -0.045(4) -0.022(4) -0.032(4)
C4 0.133(7) 0.070(4) 0.127(6) -0.057(4) -0.043(5) -0.015(4)
C5 0.136(7) 0.060(4) 0.079(4) -0.039(3) -0.018(4) -0.012(4)
C6 0.103(5) 0.046(3) 0.064(3) -0.029(2) -0.019(3) 0.000(3)
C7 0.056(3) 0.059(3) 0.062(3) -0.013(2) -0.006(3) 0.003(3)
C8 0.054(3) 0.051(3) 0.070(3) -0.024(2) -0.014(3) 0.006(2)
C9 0.062(4) 0.072(4) 0.074(4) -0.029(3) -0.012(3) 0.007(3)
C10 0.059(4) 0.068(4) 0.083(4) -0.030(3) -0.018(3) 0.014(3)
C11 0.080(4) 0.050(3) 0.064(3) -0.020(2) -0.024(3) 0.018(3)
C12 0.070(4) 0.040(2) 0.059(3) -0.025(2) -0.016(3) 0.005(2)
C13 0.082(4) 0.033(2) 0.067(3) -0.013(2) -0.015(3) -0.007(2)
C14 0.044(3) 0.048(3) 0.066(3) -0.015(2) -0.013(2) -0.012(2)
C15 0.053(3) 0.052(3) 0.074(3) -0.027(2) -0.014(3) -0.008(2)
C16 0.061(4) 0.087(4) 0.099(5) -0.021(3) -0.021(3) -0.024(3)
C17 0.058(4) 0.115(6) 0.133(6) -0.046(5) -0.054(4) 0.008(4)
C18 0.076(5) 0.081(4) 0.096(5) -0.026(4) -0.037(4) 0.001(3)
C19 0.060(4) 0.058(3) 0.062(3) -0.015(2) -0.021(3) -0.002(3)
C20 0.081(4) 0.047(3) 0.053(3) -0.013(2) -0.010(3) -0.014(3)
C21 0.049(3) 0.039(2) 0.064(3) -0.009(2) -0.017(2) -0.005(2)
C22 0.080(4) 0.061(3) 0.080(4) -0.015(3) -0.014(3) -0.027(3)
C23 0.081(4) 0.063(4) 0.083(4) 0.002(3) -0.007(4) -0.027(3)
C24 0.091(5) 0.066(4) 0.059(3) -0.007(3) -0.015(3) -0.002(3)
C25 0.072(4) 0.065(3) 0.057(3) -0.015(3) -0.013(3) -0.011(3)
C26 0.061(3) 0.054(3) 0.070(3) -0.025(2) -0.017(3) -0.015(2)
C27 0.062(3) 0.057(3) 0.074(3) -0.036(3) -0.025(3) -0.001(3)
C28 0.075(4) 0.089(4) 0.102(5) -0.047(4) -0.038(4) -0.016(3)
C29 0.081(5) 0.094(5) 0.149(7) -0.054(5) -0.066(5) -0.003(4)
C30 0.095(5) 0.100(5) 0.127(6) -0.041(5) -0.073(5) 0.001(4)
C31 0.088(5) 0.075(4) 0.081(4) -0.018(3) -0.041(4) -0.008(3)
C32 0.072(4) 0.060(3) 0.057(3) -0.016(2) -0.017(3) -0.020(3)
C33 0.053(3) 0.054(3) 0.065(3) -0.004(2) -0.019(3) -0.008(2)
C34 0.064(4) 0.073(4) 0.094(5) -0.009(3) -0.024(4) -0.010(3)
C35 0.071(4) 0.080(5) 0.088(5) 0.001(4) -0.003(4) -0.016(3)
C36 0.076(5) 0.084(5) 0.075(4) -0.012(4) 0.000(4) 0.002(4)
C37 0.074(4) 0.069(4) 0.051(3) -0.002(3) 0.005(3) -0.011(3)
C38 0.097(5) 0.089(4) 0.097(5) -0.060(4) -0.045(4) 0.013(4)
C39 0.081(4) 0.071(3) 0.065(3) -0.038(3) -0.022(3) -0.003(3)
C40 0.121(6) 0.098(5) 0.078(4) -0.049(4) -0.039(4) 0.001(4)
C41 0.126(6) 0.110(5) 0.073(4) -0.058(4) -0.034(4) 0.022(5)
C42 0.117(6) 0.082(4) 0.078(4) -0.048(3) -0.024(4) 0.008(4)
C43 0.078(4) 0.066(3) 0.050(3) -0.024(2) -0.009(3) 0.004(3)
C44 0.064(4) 0.058(3) 0.059(3) -0.022(2) -0.003(3) 0.003(3)
C45' 0.079(8) 0.128(10) 0.042(6) 0.002(6) -0.028(6) -0.058(8)
C45 0.112(11) 0.075(8) 0.083(8) -0.047(7) -0.024(8) -0.011(7)
N1 0.073(3) 0.046(2) 0.062(3) -0.0268(19) -0.013(2) -0.008(2)
N2 0.054(3) 0.047(2) 0.058(2) -0.0225(19) -0.014(2) 0.0023(19)
N3 0.051(2) 0.049(2) 0.061(2) -0.0234(19) -0.018(2) 0.0011(19)
N4 0.064(3) 0.045(2) 0.051(2) -0.0107(18) -0.015(2) -0.0027(19)
N5 0.068(3) 0.056(2) 0.065(3) -0.024(2) -0.035(2) 0.004(2)
N6 0.058(3) 0.055(2) 0.050(2) -0.0116(19) -0.011(2) -0.002(2)
N7 0.068(3) 0.056(2) 0.051(2) -0.0257(19) -0.016(2) 0.008(2)
O1 0.0478(19) 0.0408(16) 0.0592(19) -0.0236(14) -0.0197(15) -0.0008(14)
O2 0.052(2) 0.0454(18) 0.0486(18) -0.0118(14) -0.0099(16) 0.0096(15)
O3 0.063(2) 0.0338(16) 0.0487(18) -0.0134(13) -0.0093(16) -0.0041(14)
O4 0.0424(18) 0.0381(16) 0.0481(17) -0.0147(13) -0.0109(14) -0.0006(13)
O5 0.066(2) 0.0407(17) 0.0475(18) -0.0138(13) -0.0102(16) -0.0118(15)
O6 0.0465(18) 0.0390(16) 0.0483(17) -0.0141(13) -0.0170(14) -0.0045(13)
O7 0.061(2) 0.0447(17) 0.0437(17) -0.0169(13) -0.0090(16) -0.0086(15)
O8 0.065(2) 0.0494(18) 0.0545(19) -0.0207(15) -0.0262(17) 0.0043(15)
O9 0.053(2) 0.0484(18) 0.0484(18) -0.0149(14) -0.0078(16) 0.0018(15)
O10 0.103(3) 0.062(2) 0.072(2) -0.0364(19) -0.023(2) -0.005(2)
O11 0.0463(18) 0.0372(16) 0.0427(17) -0.0153(13) -0.0109(14) -0.0028(13)
O12 0.053(2) 0.0452(17) 0.0488(18) -0.0184(14) -0.0191(15) 0.0011(14)
O13 0.0484(19) 0.0390(16) 0.0414(16) -0.0128(12) -0.0121(14) -0.0014(13)
O14 0.0478(19) 0.0385(16) 0.0447(17) -0.0146(13) -0.0152(14) -0.0019(13)

loop_
_atom_type_symbol
_atom_type_description
_atom_type_scat_dispersion_real
_atom_type_scat_dispersion_imag
_atom_type_scat_source
C C 0.0033 0.0016 'International Tables Vol C Tables 4.2.6.8 and 6.1.1.4'
H H 0.0000 0.0000 'International Tables Vol C Tables 4.2.6.8 and 6.1.1.4'
N N 0.0061 0.0033 'International Tables Vol C Tables 4.2.6.8 and 6.1.1.4'
O O 0.0106 0.0060 'International Tables Vol C Tables 4.2.6.8 and 6.1.1.4'
Co Co 0.3494 0.9721 'International Tables Vol C Tables 4.2.6.8 and 6.1.1.4'

loop_
_geom_angle_atom_site_label_1
_geom_angle_atom_site_label_2
_geom_angle_atom_site_label_3
_geom_angle
_geom_angle_site_symmetry_1
_geom_angle_site_symmetry_3
N2 Co1 O2 84.88(17) . .
N2 Co1 O1 171.17(16) . .
O2 Co1 O1 86.47(14) . .
N2 Co1 N1 95.51(19) . .
O2 Co1 N1 94.80(17) . .
O1 Co1 N1 83.42(17) . .
N2 Co1 O4 96.23(16) . .
O2 Co1 O4 93.51(14) . .
O1 Co1 O4 86.07(13) . .
N1 Co1 O4 166.16(17) . .
N2 Co1 O3 84.91(16) . .
O2 Co1 O3 169.14(14) . .
O1 Co1 O3 103.83(15) . .
N1 Co1 O3 89.88(16) . .
O4 Co1 O3 83.91(13) . .
O5 Co2 O11 102.89(13) . .
O5 Co2 O4 174.63(12) . .
O11 Co2 O4 82.34(12) . .
O5 Co2 O3 103.82(13) . .
O11 Co2 O3 94.41(12) . .
O4 Co2 O3 74.33(12) . .
O5 Co2 N3 98.74(15) . .
O11 Co2 N3 153.33(14) . .
O4 Co2 N3 76.56(14) . .
O3 Co2 N3 95.39(14) . .
O5 Co2 O6 77.58(12) . .
O11 Co2 O6 80.31(12) . .
O4 Co2 O6 104.74(12) . .
O3 Co2 O6 174.72(11) . .
N3 Co2 O6 89.39(13) . .
O5 Co3 O6 81.75(12) . .
O5 Co3 O8 165.13(15) . .
O6 Co3 O8 103.81(13) . .
O5 Co3 N4 78.47(15) . .
O6 Co3 N4 158.22(15) . .
O8 Co3 N4 93.36(15) . .
O5 Co3 N5 102.28(15) . .
O6 Co3 N5 78.60(14) . .
O8 Co3 N5 92.39(15) . .
N4 Co3 N5 114.42(16) . .
O5 Co3 O7 96.64(12) . .
O6 Co3 O7 79.91(12) . .
O8 Co3 O7 71.22(12) . .
N4 Co3 O7 93.38(14) . .
N5 Co3 O7 148.84(14) . .
N7 Co4 O7 171.02(16) . .
N7 Co4 O8 85.12(17) . .
O7 Co4 O8 86.09(14) . .
N7 Co4 O12 97.16(17) . .
O7 Co4 O12 85.21(14) . .
O8 Co4 O12 93.56(14) . .
N7 Co4 N6 94.5(2) . .
O7 Co4 N6 84.22(17) . .
O8 Co4 N6 93.48(16) . .
O12 Co4 N6 166.86(16) . .
N7 Co4 O9 83.75(17) . .
O7 Co4 O9 105.11(14) . .
O8 Co4 O9 168.57(14) . .
O12 Co4 O9 85.26(14) . .
N6 Co4 O9 89.99(16) . .
O2 Co5 O13 98.74(13) 2 2
O2 Co5 O12 176.69(13) 2 .
O13 Co5 O12 82.22(12) 2 .
O2 Co5 O10 93.95(15) 2 .
O13 Co5 O10 162.57(16) 2 .
O12 Co5 O10 84.46(14) . .
O2 Co5 O9 105.86(13) 2 .
O13 Co5 O9 94.40(13) 2 .
O12 Co5 O9 77.17(13) . .
O10 Co5 O9 93.55(15) . .
O2 Co5 O1 74.23(13) 2 2
O13 Co5 O1 79.82(12) 2 2
O12 Co5 O1 102.90(12) . 2
O10 Co5 O1 92.30(14) . 2
O9 Co5 O1 174.13(12) . 2
O11 Co6 O13 174.64(11) . .
O11 Co6 O14 100.35(13) . 2
O13 Co6 O14 84.79(13) . 2
O11 Co6 O14 84.19(12) . .
O13 Co6 O14 97.89(13) . .
O14 Co6 O14 84.60(13) 2 .
O11 Co6 O1 94.45(13) . .
O13 Co6 O1 83.29(13) . .
O14 Co6 O1 97.59(12) 2 .
O14 Co6 O1 177.62(10) . .
O11 Co6 O4 82.00(12) . .
O13 Co6 O4 92.72(12) . .
O14 Co6 O4 172.85(11) 2 .
O14 Co6 O4 102.40(12) . .
O1 Co6 O4 75.44(12) . .
O6 Co7 O11 84.26(12) . .
O6 Co7 O13 172.57(11) . 2
O11 Co7 O13 103.12(12) . 2
O6 Co7 O14 95.74(12) . .
O11 Co7 O14 84.11(12) . .
O13 Co7 O14 84.37(12) 2 .
O6 Co7 O7 86.08(13) . .
O11 Co7 O7 93.97(12) . .
O13 Co7 O7 94.10(13) 2 .
O14 Co7 O7 177.20(12) . .
O6 Co7 O12 92.58(12) . .
O11 Co7 O12 168.72(11) . .
O13 Co7 O12 80.32(12) 2 .
O14 Co7 O12 107.02(12) . .
O7 Co7 O12 74.98(12) . .
O1 C1 C2 107.1(5) . .
O1 C1 H1A 110.3 . .
C2 C1 H1A 110.3 . .
O1 C1 H1B 110.3 . .
C2 C1 H1B 110.3 . .
H1A C1 H1B 108.5 . .
N1 C2 C3 119.8(5) . .
N1 C2 C1 115.4(5) . .
C3 C2 C1 124.8(6) . .
C4 C3 C2 121.5(7) . .
C4 C3 H3A 119.3 . .
C2 C3 H3A 119.3 . .
C5 C4 C3 118.5(7) . .
C5 C4 H4A 120.8 . .
C3 C4 H4A 120.8 . .
C4 C5 C6 120.6(6) . .
C4 C5 H5A 119.7 . .
C6 C5 H5A 119.7 . .
N1 C6 C5 119.4(6) . .
N1 C6 H6A 120.3 . .
C5 C6 H6A 120.3 . .
O2 C7 C8 110.4(4) . .
O2 C7 H7A 109.6 . .
C8 C7 H7A 109.6 . .
O2 C7 H7B 109.6 . .
C8 C7 H7B 109.6 . .
H7A C7 H7B 108.1 . .
C9 C8 N2 118.5(5) . .
C9 C8 C7 129.3(5) . .
N2 C8 C7 112.1(4) . .
C8 C9 C10 118.5(6) . .
C8 C9 H9A 120.8 . .
C10 C9 H9A 120.8 . .
C11 C10 C9 121.4(5) . .
C11 C10 H10A 119.3 . .
C9 C10 H10A 119.3 . .
C10 C11 C12 119.3(5) . .
C10 C11 H11A 120.4 . .
C12 C11 H11A 120.4 . .
N2 C12 C11 117.6(5) . .
N2 C12 C13 112.2(4) . .
C11 C12 C13 130.1(5) . .
O3 C13 C12 111.0(4) . .
O3 C13 H13A 109.4 . .
C12 C13 H13A 109.4 . .
O3 C13 H13B 109.4 . .
C12 C13 H13B 109.4 . .
H13A C13 H13B 108.0 . .
O4 C14 C15 110.2(4) . .
O4 C14 H14A 109.6 . .
C15 C14 H14A 109.6 . .
O4 C14 H14B 109.6 . .
C15 C14 H14B 109.6 . .
H14A C14 H14B 108.1 . .
N3 C15 C16 121.4(5) . .
N3 C15 C14 117.1(4) . .
C16 C15 C14 121.5(5) . .
C17 C16 C15 118.7(6) . .
C17 C16 H16A 120.6 . .
C15 C16 H16A 120.6 . .
C16 C17 C18 120.1(6) . .
C16 C17 H17A 120.0 . .
C18 C17 H17A 120.0 . .
C19 C18 C17 118.7(6) . .
C19 C18 H18A 120.7 . .
C17 C18 H18A 120.7 . .
N3 C19 C18 122.7(6) . .
N3 C19 H19A 118.7 . .
C18 C19 H19A 118.7 . .
O5 C20 C21 111.4(4) . .
O5 C20 H20A 109.3 . .
C21 C20 H20A 109.3 . .
O5 C20 H20B 109.3 . .
C21 C20 H20B 109.3 . .
H20A C20 H20B 108.0 . .
N4 C21 C22 121.1(5) . .
N4 C21 C20 116.6(4) . .
C22 C21 C20 122.3(5) . .
C23 C22 C21 119.5(6) . .
C23 C22 H22A 120.3 . .
C21 C22 H22A 120.3 . .
C24 C23 C22 119.8(5) . .
C24 C23 H23A 120.1 . .
C22 C23 H23A 120.1 . .
C25 C24 C23 117.6(6) . .
C25 C24 H24A 121.2 . .
C23 C24 H24A 121.2 . .
N4 C25 C24 124.9(6) . .
N4 C25 H25A 117.6 . .
C24 C25 H25A 117.6 . .
O6 C26 C27 110.9(4) . .
O6 C26 H26A 109.5 . .
C27 C26 H26A 109.5 . .
O6 C26 H26B 109.5 . .
C27 C26 H26B 109.5 . .
H26A C26 H26B 108.1 . .
N5 C27 C28 123.0(5) . .
N5 C27 C26 118.0(4) . .
C28 C27 C26 119.0(5) . .
C29 C28 C27 118.9(6) . .
C29 C28 H28A 120.5 . .
C27 C28 H28A 120.5 . .
C28 C29 C30 118.4(6) . .
C28 C29 H29A 120.8 . .
C30 C29 H29A 120.8 . .
C29 C30 C31 121.4(6) . .
C29 C30 H30A 119.3 . .
C31 C30 H30A 119.3 . .
N5 C31 C30 120.1(6) . .
N5 C31 H31A 119.9 . .
C30 C31 H31A 119.9 . .
O7 C32 C33 109.1(4) . .
O7 C32 H32A 109.9 . .
C33 C32 H32A 109.9 . .
O7 C32 H32B 109.9 . .
C33 C32 H32B 109.9 . .
H32A C32 H32B 108.3 . .
N6 C33 C34 120.8(6) . .
N6 C33 C32 115.0(4) . .
C34 C33 C32 124.3(6) . .
C33 C34 C35 117.4(7) . .
C33 C34 H34A 121.3 . .
C35 C34 H34A 121.3 . .
C36 C35 C34 120.8(7) . .
C36 C35 H35A 119.6 . .
C34 C35 H35A 119.6 . .
C37 C36 C35 119.0(7) . .
C37 C36 H36A 120.5 . .
C35 C36 H36A 120.5 . .
N6 C37 C36 121.5(7) . .
N6 C37 H37A 119.2 . .
C36 C37 H37A 119.2 . .
O8 C38 C39 111.0(5) . .
O8 C38 H38A 109.4 . .
C39 C38 H38A 109.4 . .
O8 C38 H38B 109.4 . .
C39 C38 H38B 109.4 . .
H38A C38 H38B 108.0 . .
N7 C39 C40 118.5(5) . .
N7 C39 C38 112.4(4) . .
C40 C39 C38 129.0(6) . .
C39 C40 C41 118.3(6) . .
C39 C40 H40A 120.8 . .
C41 C40 H40A 120.8 . .
C42 C41 C40 120.8(6) . .
C42 C41 H41A 119.6 . .
C40 C41 H41A 119.6 . .
C41 C42 C43 118.8(6) . .
C41 C42 H42A 120.6 . .
C43 C42 H42A 120.6 . .
N7 C43 C42 119.5(6) . .
N7 C43 C44 111.9(5) . .
C42 C43 C44 128.5(6) . .
O9 C44 C43 110.9(4) . .
O9 C44 H44A 109.5 . .
C43 C44 H44A 109.5 . .
O9 C44 H44B 109.5 . .
C43 C44 H44B 109.5 . .
H44A C44 H44B 108.1 . .
O10 C45' C45 36.0(5) . .
O10 C45' H45A 109.5 . .
C45 C45' H45A 73.5 . .
O10 C45' H45B 109.5 . .
C45 C45' H45B 125.4 . .
H45A C45' H45B 109.5 . .
O10 C45' H45C 109.5 . .
C45 C45' H45C 120.9 . .
H45A C45' H45C 109.5 . .
H45B C45' H45C 109.5 . .
O10 C45 C45' 36.7(6) . .
O10 C45 H45D 109.5 . .
C45' C45 H45D 72.9 . .
O10 C45 H45E 109.5 . .
C45' C45 H45E 120.7 . .
H45D C45 H45E 109.5 . .
O10 C45 H45F 109.5 . .
C45' C45 H45F 125.8 . .
H45D C45 H45F 109.5 . .
H45E C45 H45F 109.5 . .
C2 N1 C6 120.1(5) . .
C2 N1 Co1 112.6(3) . .
C6 N1 Co1 127.3(4) . .
C12 N2 C8 124.5(4) . .
C12 N2 Co1 118.1(4) . .
C8 N2 Co1 117.3(3) . .
C15 N3 C19 118.4(4) . .
C15 N3 Co2 114.5(3) . .
C19 N3 Co2 127.1(4) . .
C25 N4 C21 117.1(4) . .
C25 N4 Co3 128.5(4) . .
C21 N4 Co3 113.7(3) . .
C27 N5 C31 118.1(5) . .
C27 N5 Co3 111.8(3) . .
C31 N5 Co3 130.1(4) . .
C37 N6 C33 120.4(5) . .
C37 N6 Co4 127.8(4) . .
C33 N6 Co4 111.7(3) . .
C43 N7 C39 124.1(5) . .
C43 N7 Co4 119.6(4) . .
C39 N7 Co4 116.3(3) . .
C1 O1 Co1 110.6(3) . .
C1 O1 Co6 129.2(3) . .
Co1 O1 Co6 100.35(14) . .
C1 O1 Co5 120.8(3) . 2
Co1 O1 Co5 95.09(14) . 2
Co6 O1 Co5 94.32(12) . 2
C7 O2 Co1 115.1(3) . .
C7 O2 Co5 140.7(3) . 2
Co1 O2 Co5 104.20(16) . 2
C13 O3 Co1 109.4(3) . .
C13 O3 Co2 112.4(3) . .
Co1 O3 Co2 100.16(13) . .
C14 O4 Co1 122.0(3) . .
C14 O4 Co2 111.7(3) . .
Co1 O4 Co2 101.17(13) . .
C14 O4 Co6 123.6(3) . .
Co1 O4 Co6 98.06(14) . .
Co2 O4 Co6 95.18(12) . .
C20 O5 Co2 130.6(3) . .
C20 O5 Co3 117.0(3) . .
Co2 O5 Co3 104.76(14) . .
C26 O6 Co3 113.5(3) . .
C26 O6 Co7 121.1(3) . .
Co3 O6 Co7 102.75(14) . .
C26 O6 Co2 123.5(3) . .
Co3 O6 Co2 95.75(12) . .
Co7 O6 Co2 95.57(12) . .
C32 O7 Co4 109.8(3) . .
C32 O7 Co7 129.7(3) . .
Co4 O7 Co7 101.59(14) . .
C32 O7 Co3 122.9(3) . .
Co4 O7 Co3 95.04(14) . .
Co7 O7 Co3 91.21(13) . .
C38 O8 Co4 112.7(3) . .
C38 O8 Co3 136.5(3) . .
Co4 O8 Co3 107.15(15) . .
C44 O9 Co4 108.8(3) . .
C44 O9 Co5 116.1(3) . .
Co4 O9 Co5 97.59(14) . .
C45 O10 C45' 107.3(9) . .
C45 O10 Co5 132.3(7) . .
C45' O10 Co5 120.3(7) . .
Co6 O11 Co2 99.49(13) . .
Co6 O11 Co7 96.00(12) . .
Co2 O11 Co7 99.84(13) . .
Co4 O12 Co5 99.69(14) . .
Co4 O12 Co7 98.03(14) . .
Co5 O12 Co7 96.36(12) . .
Co5 O13 Co6 102.56(14) 2 .
Co5 O13 Co7 100.21(13) 2 2
Co6 O13 Co7 95.52(13) . 2
Co6 O14 Co7 95.20(13) 2 .
Co6 O14 Co6 95.40(13) 2 .
Co7 O14 Co6 95.22(13) . .

loop_
_geom_bond_atom_site_label_1
_geom_bond_atom_site_label_2
_geom_bond_distance
_geom_bond_site_symmetry_2
Co1 N2 1.828(4) .
Co1 O2 1.895(3) .
Co1 O1 1.899(3) .
Co1 N1 1.925(4) .
Co1 O4 1.928(3) .
Co1 O3 1.943(3) .
Co2 O5 1.981(3) .
Co2 O11 2.078(3) .
Co2 O4 2.135(3) .
Co2 O3 2.149(3) .
Co2 N3 2.152(4) .
Co2 O6 2.231(3) .
Co3 O5 2.012(3) .
Co3 O6 2.030(3) .
Co3 O8 2.034(3) .
Co3 N4 2.111(4) .
Co3 N5 2.165(4) .
Co3 O7 2.372(3) .
Co4 N7 1.828(4) .
Co4 O7 1.889(3) .
Co4 O8 1.891(3) .
Co4 O12 1.934(3) .
Co4 N6 1.939(4) .
Co4 O9 1.969(3) .
Co5 O2 2.020(3) 2
Co5 O13 2.055(3) 2
Co5 O12 2.104(3) .
Co5 O10 2.113(4) .
Co5 O9 2.134(3) .
Co5 O1 2.275(3) 2
Co6 O11 2.072(3) .
Co6 O13 2.073(3) .
Co6 O14 2.080(3) 2
Co6 O14 2.092(3) .
Co6 O1 2.115(3) .
Co6 O4 2.154(3) .
Co7 O6 2.063(3) .
Co7 O11 2.082(3) .
Co7 O13 2.084(3) 2
Co7 O14 2.087(3) .
Co7 O7 2.096(3) .
Co7 O12 2.156(3) .
C1 O1 1.432(6) .
C1 C2 1.504(7) .
C1 H1A 0.9700 .
C1 H1B 0.9700 .
C2 N1 1.332(7) .
C2 C3 1.370(8) .
C3 C4 1.338(9) .
C3 H3A 0.9300 .
C4 C5 1.338(9) .
C4 H4A 0.9300 .
C5 C6 1.393(9) .
C5 H5A 0.9300 .
C6 N1 1.339(6) .
C6 H6A 0.9300 .
C7 O2 1.390(6) .
C7 C8 1.513(7) .
C7 H7A 0.9700 .
C7 H7B 0.9700 .
C8 C9 1.356(7) .
C8 N2 1.366(6) .
C9 C10 1.417(8) .
C9 H9A 0.9300 .
C10 C11 1.344(8) .
C10 H10A 0.9300 .
C11 C12 1.410(7) .
C11 H11A 0.9300 .
C12 N2 1.333(6) .
C12 C13 1.493(7) .
C13 O3 1.434(6) .
C13 H13A 0.9700 .
C13 H13B 0.9700 .
C14 O4 1.425(5) .
C14 C15 1.508(7) .
C14 H14A 0.9700 .
C14 H14B 0.9700 .
C15 N3 1.327(6) .
C15 C16 1.392(7) .
C16 C17 1.338(9) .
C16 H16A 0.9300 .
C17 C18 1.371(9) .
C17 H17A 0.9300 .
C18 C19 1.345(8) .
C18 H18A 0.9300 .
C19 N3 1.338(6) .
C19 H19A 0.9300 .
C20 O5 1.402(6) .
C20 C21 1.499(7) .
C20 H20A 0.9700 .
C20 H20B 0.9700 .
C21 N4 1.328(6) .
C21 C22 1.385(7) .
C22 C23 1.351(8) .
C22 H22A 0.9300 .
C23 C24 1.353(9) .
C23 H23A 0.9300 .
C24 C25 1.348(8) .
C24 H24A 0.9300 .
C25 N4 1.326(7) .
C25 H25A 0.9300 .
C26 O6 1.429(6) .
C26 C27 1.490(7) .
C26 H26A 0.9700 .
C26 H26B 0.9700 .
C27 N5 1.324(7) .
C27 C28 1.401(7) .
C28 C29 1.360(9) .
C28 H28A 0.9300 .
C29 C30 1.367(10) .
C29 H29A 0.9300 .
C30 C31 1.383(9) .
C30 H30A 0.9300 .
C31 N5 1.371(7) .
C31 H31A 0.9300 .
C32 O7 1.428(6) .
C32 C33 1.490(7) .
C32 H32A 0.9700 .
C32 H32B 0.9700 .
C33 N6 1.344(7) .
C33 C34 1.396(8) .
C34 C35 1.383(9) .
C34 H34A 0.9300 .
C35 C36 1.370(10) .
C35 H35A 0.9300 .
C36 C37 1.357(9) .
C36 H36A 0.9300 .
C37 N6 1.338(7) .
C37 H37A 0.9300 .
C38 O8 1.386(6) .
C38 C39 1.488(8) .
C38 H38A 0.9700 .
C38 H38B 0.9700 .
C39 N7 1.350(7) .
C39 C40 1.371(8) .
C40 C41 1.405(9) .
C40 H40A 0.9300 .
C41 C42 1.363(9) .
C41 H41A 0.9300 .
C42 C43 1.380(8) .
C42 H42A 0.9300 .
C43 N7 1.318(6) .
C43 C44 1.501(8) .
C44 O9 1.439(6) .
C44 H44A 0.9700 .
C44 H44B 0.9700 .
C45' O10 1.265(10) .
C45' C45 2.020(18) .
C45' H45A 0.9600 .
C45' H45B 0.9600 .
C45' H45C 0.9600 .
C45 O10 1.244(11) .
C45 H45D 0.9600 .
C45 H45E 0.9600 .
C45 H45F 0.9600 .
O1 Co5 2.275(3) 2
O2 Co5 2.020(3) 2
O13 Co5 2.055(3) 2
O13 Co7 2.084(3) 2
O14 Co6 2.080(3) 2

loop_
_platon_squeeze_void_nr
_platon_squeeze_void_average_x
_platon_squeeze_void_average_y
_platon_squeeze_void_average_z
_platon_squeeze_void_volume
_platon_squeeze_void_count_electrons
1 -0.047 0.407 0.189 1275.8 97.2
